data_2223468
loop_
_publ_author_name
'Upadhyay, K. K.'
'Rai, Priyanka'
'Upadhyay, Shalini'
'Nethaji, M.'

_publ_section_title
;
 Ethyl 3-oxo-2-[(4-sulfamoylphenyl)hydrazono]butyrate
;
_journal_coeditor_code LH2879
_journal_issue 10
_journal_name_full 'Acta Crystallographica Section E'
_journal_page_first o2499
_journal_paper_doi 10.1107/S1600536809036927
_journal_volume 65
_journal_year 2009
_chemical_formula_iupac 'C12 H15 N3 O5 S'
_chemical_formula_moiety 'C12 H15 N3 O5 S'
_chemical_formula_sum 'C12 H15 N3 O5 S'
_chemical_formula_weight 313.33
_chemical_melting_point 398
_chemical_name_systematic
;
Ethyl 3-oxo-2-[(4-sulfamoylphenyl)hydrazono]butyrate
;
_space_group_IT_number 14
_symmetry_cell_setting monoclinic
_symmetry_space_group_name_Hall '-P 2yn'
_symmetry_space_group_name_H-M 'P 1 21/n 1'
_atom_sites_solution_hydrogens geom
_atom_sites_solution_primary direct
_atom_sites_solution_secondary difmap
_audit_creation_method SHELXL97
_cell_angle_alpha 90.00
_cell_angle_beta 95.219(14)
_cell_angle_gamma 90.00
_cell_formula_units_Z 4
_cell_length_a 7.490(6)
_cell_length_b 14.819(12)
_cell_length_c 12.689(10)
_cell_measurement_reflns_used 598
_cell_measurement_temperature 293(2)
_cell_measurement_theta_max 27.50
_cell_measurement_theta_min 2.50
_cell_volume 1402.6(19)
_computing_cell_refinement 'SAINT (Bruker, 2008)'
_computing_data_collection 'APEX2 (Bruker, 2008)'
_computing_data_reduction 'SAINT (Bruker, 2008)'
_computing_molecular_graphics 'ORTEP-3 for Windows (Farrugia, 1997) and PLATON (Spek, 2009)'
_computing_publication_material 'WINGX (Farrugia, 1999)'
_computing_structure_refinement 'SHELXL97 (Sheldrick, 2008)'
_computing_structure_solution 'SHELXS97 (Sheldrick, 2008)'
_diffrn_ambient_temperature 293(2)
_diffrn_detector_area_resol_mean 0.3
_diffrn_measured_fraction_theta_full 1.000
_diffrn_measured_fraction_theta_max 0.949
_diffrn_measurement_device_type 'Bruker SMART APEX'
_diffrn_measurement_method \w
_diffrn_radiation_monochromator graphite
_diffrn_radiation_source 'fine-focus sealed tube'
_diffrn_radiation_type MoK\a
_diffrn_radiation_wavelength 0.71073
_diffrn_reflns_av_R_equivalents 0.0518
_diffrn_reflns_av_sigmaI/netI 0.0627
_diffrn_reflns_limit_h_max 9
_diffrn_reflns_limit_h_min -9
_diffrn_reflns_limit_k_max 19
_diffrn_reflns_limit_k_min -17
_diffrn_reflns_limit_l_max 16
_diffrn_reflns_limit_l_min -16
_diffrn_reflns_number 11777
_diffrn_reflns_theta_full 28.20
_diffrn_reflns_theta_max 28.20
_diffrn_reflns_theta_min 2.12
_exptl_absorpt_coefficient_mu 0.257
_exptl_absorpt_correction_T_max 0.9509
_exptl_absorpt_correction_T_min 0.9402
_exptl_absorpt_correction_type multi-scan
_exptl_absorpt_process_details '(SADABS; Bruker, 2005)'
_exptl_crystal_colour colourless
_exptl_crystal_density_diffrn 1.484
_exptl_crystal_density_method 'not measured'
_exptl_crystal_description rectangular
_exptl_crystal_F_000 656
_exptl_crystal_size_max 0.24
_exptl_crystal_size_mid 0.22
_exptl_crystal_size_min 0.20
_refine_diff_density_max 0.591
_refine_diff_density_min -0.322
_refine_ls_extinction_method none
_refine_ls_goodness_of_fit_ref 0.874
_refine_ls_hydrogen_treatment mixed
_refine_ls_matrix_type fullcycle
_refine_ls_number_parameters 200
_refine_ls_number_reflns 3274
_refine_ls_number_restraints 0
_refine_ls_restrained_S_all 0.874
_refine_ls_R_factor_all 0.1118
_refine_ls_R_factor_gt 0.0701
_refine_ls_shift/su_max 0.001
_refine_ls_shift/su_mean 0.000
_refine_ls_structure_factor_coef Fsqd
_refine_ls_weighting_details 'calc w=1/[\s^2^(Fo^2^)+(0.1321P)^2^+2.1941P] where P=(Fo^2^+2Fc^2^)/3'
_refine_ls_weighting_scheme calc
_refine_ls_wR_factor_gt 0.1860
_refine_ls_wR_factor_ref 0.2222
_reflns_number_gt 2177
_reflns_number_total 3274
_reflns_threshold_expression >2sigma(I)
_cod_data_source_file lh2879.cif
_cod_data_source_block I
_cod_original_sg_symbol_H-M 'P 21/n'
_cod_database_code 2223468
_cod_database_fobs_code 2223468

loop_
_symmetry_equiv_pos_as_xyz
'x,y,z '
'1/2-x,1/2+y,1/2-z '
'-x,-y,-z  '
1/2+x,1/2-y,1/2+z

loop_
_atom_site_type_symbol
_atom_site_label
_atom_site_fract_x
_atom_site_fract_y
_atom_site_fract_z
_atom_site_U_iso_or_equiv
_atom_site_adp_type
_atom_site_calc_flag
_atom_site_refinement_flags
_atom_site_occupancy
_atom_site_disorder_assembly
_atom_site_disorder_group
C C1 0.2438(5) 0.0661(2) 0.9456(3) 0.0391(8) Uani d . 1 . .
C C2 0.2126(5) 0.1343(2) 1.0159(3) 0.0429(8) Uani d . 1 . .
H H2 0.1983 0.1209 1.0862 0.051 Uiso calc R 1 . .
C C3 0.2030(5) 0.2223(2) 0.9809(3) 0.0433(8) Uani d . 1 . .
H H3 0.1809 0.2684 1.0278 0.052 Uiso calc R 1 . .
C C4 0.2258(5) 0.2424(2) 0.8772(2) 0.0372(7) Uani d . 1 . .
C C5 0.2609(6) 0.1745(2) 0.8081(3) 0.0518(10) Uani d . 1 . .
H H5 0.2790 0.1883 0.7384 0.062 Uiso calc R 1 . .
C C6 0.2693(6) 0.0861(2) 0.8420(3) 0.0536(10) Uani d . 1 . .
H H6 0.2920 0.0401 0.7951 0.064 Uiso calc R 1 . .
C C7 0.2498(5) -0.1296(2) 1.1080(3) 0.0400(8) Uani d . 1 . .
C C8 0.2482(5) -0.1381(2) 1.2239(3) 0.0451(9) Uani d . 1 . .
C C9 0.2452(7) -0.0539(3) 1.2876(3) 0.0659(13) Uani d . 1 . .
H H9A 0.2411 -0.0691 1.3609 0.099 Uiso calc R 1 . .
H H9B 0.1412 -0.0190 1.2639 0.099 Uiso calc R 1 . .
H H9C 0.3513 -0.0193 1.2791 0.099 Uiso calc R 1 . .
C C10 0.2599(5) -0.2072(2) 1.0344(3) 0.0466(9) Uani d . 1 . .
C C11 0.2122(7) -0.3643(3) 0.9952(4) 0.0624(12) Uani d . 1 . .
H H11A 0.1498 -0.4147 1.0240 0.075 Uiso calc R 1 . .
H H11B 0.1458 -0.3458 0.9296 0.075 Uiso calc R 1 . .
C C12 0.3910(8) -0.3914(3) 0.9752(5) 0.0868(17) Uani d . 1 . .
H H12A 0.4491 -0.3427 0.9419 0.130 Uiso calc R 1 . .
H H12B 0.3847 -0.4431 0.9294 0.130 Uiso calc R 1 . .
H H12C 0.4583 -0.4064 1.0409 0.130 Uiso calc R 1 . .
H H3A 0.042(6) 0.330(3) 0.688(4) 0.055(13) Uiso d . 1 . .
H H3B -0.064(6) 0.334(3) 0.769(4) 0.049(14) Uiso d . 1 . .
N N1 0.2500(4) -0.02524(19) 0.9754(2) 0.0469(8) Uani d . 1 . .
H H1 0.2567 -0.0667 0.9286 0.056 Uiso calc R 1 . .
N N2 0.2454(4) -0.0464(2) 1.0745(2) 0.0417(7) Uani d . 1 . .
N N3 0.0211(6) 0.3532(2) 0.7471(3) 0.0481(8) Uani d . 1 . .
O O1 0.1619(4) 0.40903(16) 0.9163(2) 0.0565(8) Uani d . 1 . .
O O2 0.3416(4) 0.37652(19) 0.7692(2) 0.0581(8) Uani d . 1 . .
O O4 0.2924(5) -0.19684(19) 0.9443(2) 0.0711(10) Uani d . 1 . .
O O5 0.2233(5) -0.28696(17) 1.0729(2) 0.0620(8) Uani d . 1 . .
O O6 0.2547(5) -0.21135(18) 1.2667(2) 0.0703(9) Uani d . 1 . .
S S1 0.19753(14) 0.35341(5) 0.82925(7) 0.0425(3) Uani d . 1 . .

loop_
_atom_site_aniso_label
_atom_site_aniso_U_11
_atom_site_aniso_U_22
_atom_site_aniso_U_33
_atom_site_aniso_U_12
_atom_site_aniso_U_13
_atom_site_aniso_U_23
C1 0.049(2) 0.0279(16) 0.0399(17) 0.0027(14) 0.0025(15) 0.0052(13)
C2 0.062(2) 0.0381(18) 0.0278(15) 0.0020(16) 0.0020(15) 0.0040(13)
C3 0.064(2) 0.0317(17) 0.0343(16) 0.0012(15) 0.0031(15) -0.0030(13)
C4 0.052(2) 0.0285(15) 0.0305(15) -0.0009(14) 0.0022(14) 0.0018(12)
C5 0.090(3) 0.0346(18) 0.0333(17) 0.0059(19) 0.0183(18) 0.0050(14)
C6 0.094(3) 0.0294(17) 0.0392(19) 0.0098(19) 0.0148(19) 0.0008(14)
C7 0.050(2) 0.0328(17) 0.0372(17) -0.0006(14) 0.0043(15) 0.0048(13)
C8 0.055(2) 0.0417(19) 0.0383(18) -0.0101(16) 0.0017(16) 0.0054(15)
C9 0.107(4) 0.049(2) 0.043(2) -0.015(2) 0.010(2) -0.0031(18)
C10 0.064(2) 0.0351(18) 0.0416(19) 0.0099(16) 0.0103(17) 0.0076(15)
C11 0.087(3) 0.043(2) 0.059(3) -0.006(2) 0.021(2) 0.0042(18)
C12 0.091(4) 0.053(3) 0.112(5) 0.004(3) -0.009(3) 0.000(3)
N1 0.073(2) 0.0307(15) 0.0374(15) 0.0042(14) 0.0051(14) 0.0063(12)
N2 0.0537(18) 0.0352(15) 0.0361(14) -0.0017(13) 0.0032(12) 0.0083(12)
N3 0.065(2) 0.0373(17) 0.0423(18) 0.0005(16) 0.0055(16) 0.0075(14)
O1 0.088(2) 0.0294(12) 0.0521(15) -0.0011(13) 0.0082(14) -0.0060(11)
O2 0.0708(19) 0.0462(15) 0.0591(17) -0.0080(13) 0.0152(14) 0.0121(13)
O4 0.134(3) 0.0380(15) 0.0465(15) 0.0136(16) 0.0350(18) 0.0071(12)
O5 0.113(2) 0.0307(13) 0.0460(15) 0.0019(14) 0.0270(15) 0.0046(11)
O6 0.129(3) 0.0427(16) 0.0384(14) -0.0148(17) 0.0026(16) 0.0117(12)
S1 0.0625(6) 0.0252(4) 0.0400(5) -0.0026(4) 0.0053(4) 0.0042(3)

loop_
_atom_type_symbol
_atom_type_description
_atom_type_scat_dispersion_real
_atom_type_scat_dispersion_imag
_atom_type_scat_source
C C 0.0033 0.0016 'International Tables Vol C Tables 4.2.6.8 and 6.1.1.4'
H H 0.0000 0.0000 'International Tables Vol C Tables 4.2.6.8 and 6.1.1.4'
N N 0.0061 0.0033 'International Tables Vol C Tables 4.2.6.8 and 6.1.1.4'
O O 0.0106 0.0060 'International Tables Vol C Tables 4.2.6.8 and 6.1.1.4'
S S 0.1246 0.1234 'International Tables Vol C Tables 4.2.6.8 and 6.1.1.4'

loop_
_geom_angle_atom_site_label_1
_geom_angle_atom_site_label_2
_geom_angle_atom_site_label_3
_geom_angle_site_symmetry_1
_geom_angle_site_symmetry_3
_geom_angle
_geom_angle_publ_flag
C6 C1 C2 . . 120.3(3) ?
C6 C1 N1 . . 117.4(3) ?
C2 C1 N1 . . 122.3(3) ?
C3 C2 C1 . . 119.5(3) ?
C3 C2 H2 . . 120.3 ?
C1 C2 H2 . . 120.3 ?
C4 C3 C2 . . 120.4(3) ?
C4 C3 H3 . . 119.8 ?
C2 C3 H3 . . 119.8 ?
C3 C4 C5 . . 120.0(3) ?
C3 C4 S1 . . 120.8(3) ?
C5 C4 S1 . . 119.1(3) ?
C4 C5 C6 . . 120.1(3) ?
C4 C5 H5 . . 119.9 ?
C6 C5 H5 . . 119.9 ?
C1 C6 C5 . . 119.7(3) ?
C1 C6 H6 . . 120.1 ?
C5 C6 H6 . . 120.1 ?
N2 C7 C8 . . 113.7(3) ?
N2 C7 C10 . . 121.9(3) ?
C8 C7 C10 . . 124.4(3) ?
O6 C8 C7 . . 121.2(3) ?
O6 C8 C9 . . 120.6(3) ?
C7 C8 C9 . . 118.1(3) ?
C8 C9 H9A . . 109.5 ?
C8 C9 H9B . . 109.5 ?
H9A C9 H9B . . 109.5 ?
C8 C9 H9C . . 109.5 ?
H9A C9 H9C . . 109.5 ?
H9B C9 H9C . . 109.5 ?
O4 C10 O5 . . 122.4(4) ?
O4 C10 C7 . . 121.7(3) ?
O5 C10 C7 . . 115.9(3) ?
C12 C11 O5 . . 109.3(4) ?
C12 C11 H11A . . 109.8 ?
O5 C11 H11A . . 109.8 ?
C12 C11 H11B . . 109.8 ?
O5 C11 H11B . . 109.8 ?
H11A C11 H11B . . 108.3 ?
C11 C12 H12A . . 109.5 ?
C11 C12 H12B . . 109.5 ?
H12A C12 H12B . . 109.5 ?
C11 C12 H12C . . 109.5 ?
H12A C12 H12C . . 109.5 ?
H12B C12 H12C . . 109.5 ?
N2 N1 C1 . . 119.3(3) ?
N2 N1 H1 . . 120.3 ?
C1 N1 H1 . . 120.3 ?
N1 N2 C7 . . 122.7(3) ?
S1 N3 H3A . . 111(3) ?
S1 N3 H3B . . 115(3) ?
H3A N3 H3B . . 113(5) ?
C10 O5 C11 . . 116.1(3) ?
O2 S1 O1 . . 118.86(18) ?
O2 S1 N3 . . 105.8(2) ?
O1 S1 N3 . . 107.7(2) ?
O2 S1 C4 . . 109.76(17) ?
O1 S1 C4 . . 107.32(16) ?
N3 S1 C4 . . 106.76(17) ?

loop_
_geom_bond_atom_site_label_1
_geom_bond_atom_site_label_2
_geom_bond_site_symmetry_2
_geom_bond_distance
_geom_bond_publ_flag
C1 C6 . 1.379(5) ?
C1 C2 . 1.382(5) ?
C1 N1 . 1.404(4) ?
C2 C3 . 1.378(5) ?
C2 H2 . 0.9300 ?
C3 C4 . 1.375(5) ?
C3 H3 . 0.9300 ?
C4 C5 . 1.376(5) ?
C4 S1 . 1.760(3) ?
C5 C6 . 1.379(5) ?
C5 H5 . 0.9300 ?
C6 H6 . 0.9300 ?
C7 N2 . 1.304(4) ?
C7 C8 . 1.477(5) ?
C7 C10 . 1.488(5) ?
C8 O6 . 1.213(4) ?
C8 C9 . 1.488(5) ?
C9 H9A . 0.9600 ?
C9 H9B . 0.9600 ?
C9 H9C . 0.9600 ?
C10 O4 . 1.200(4) ?
C10 O5 . 1.317(4) ?
C11 C12 . 1.443(7) ?
C11 O5 . 1.509(5) ?
C11 H11A . 0.9700 ?
C11 H11B . 0.9700 ?
C12 H12A . 0.9600 ?
C12 H12B . 0.9600 ?
C12 H12C . 0.9600 ?
N1 N2 . 1.300(4) ?
N1 H1 . 0.8600 ?
N3 S1 . 1.607(4) ?
N3 H3A . 0.85(5) ?
N3 H3B . 0.77(4) ?
O1 S1 . 1.423(3) ?
O2 S1 . 1.419(3) ?

loop_
_geom_hbond_atom_site_label_D
_geom_hbond_atom_site_label_H
_geom_hbond_atom_site_label_A
_geom_hbond_site_symmetry_A
_geom_hbond_distance_DH
_geom_hbond_distance_HA
_geom_hbond_distance_DA
_geom_hbond_angle_DHA
_geom_hbond_publ_flag
N1 H1 O4 . 0.86 1.95 2.597(5) 131.00 yes
N3 H3B O6 3_557 0.77(5) 2.33(4) 2.941(6) 137(4) yes
N3 H3B O5 3_557 0.77(5) 2.52(5) 3.208(6) 149(5) yes
N3 H3A O4 2_556 0.85(5) 2.21(5) 3.003(6) 154(4) yes

loop_
_geom_torsion_atom_site_label_1
_geom_torsion_atom_site_label_2
_geom_torsion_atom_site_label_3
_geom_torsion_atom_site_label_4
_geom_torsion_site_symmetry_1
_geom_torsion_site_symmetry_2
_geom_torsion_site_symmetry_3
_geom_torsion_site_symmetry_4
_geom_torsion
_geom_torsion_publ_flag
C6 C1 C2 C3 . . . . 1.5(6) ?
N1 C1 C2 C3 . . . . -178.1(3) ?
C1 C2 C3 C4 . . . . -0.6(6) ?
C2 C3 C4 C5 . . . . -0.9(6) ?
C2 C3 C4 S1 . . . . 175.3(3) ?
C3 C4 C5 C6 . . . . 1.5(6) ?
S1 C4 C5 C6 . . . . -174.8(3) ?
C2 C1 C6 C5 . . . . -1.0(6) ?
N1 C1 C6 C5 . . . . 178.7(4) ?
C4 C5 C6 C1 . . . . -0.5(7) ?
N2 C7 C8 O6 . . . . -178.8(4) ?
C10 C7 C8 O6 . . . . -0.3(6) ?
N2 C7 C8 C9 . . . . -1.0(5) ?
C10 C7 C8 C9 . . . . 177.5(4) ?
N2 C7 C10 O4 . . . . 11.8(6) ?
C8 C7 C10 O4 . . . . -166.7(4) ?
N2 C7 C10 O5 . . . . -165.3(4) ?
C8 C7 C10 O5 . . . . 16.2(6) ?
C6 C1 N1 N2 . . . . 172.9(4) ?
C2 C1 N1 N2 . . . . -7.5(5) ?
C1 N1 N2 C7 . . . . 179.7(3) ?
C8 C7 N2 N1 . . . . 178.4(3) ?
C10 C7 N2 N1 . . . . -0.2(6) ?
O4 C10 O5 C11 . . . . -4.0(6) ?
C7 C10 O5 C11 . . . . 173.1(3) ?
C12 C11 O5 C10 . . . . 77.1(5) ?
C3 C4 S1 O2 . . . . 133.9(3) ?
C5 C4 S1 O2 . . . . -49.9(4) ?
C3 C4 S1 O1 . . . . 3.4(4) ?
C5 C4 S1 O1 . . . . 179.6(3) ?
C3 C4 S1 N3 . . . . -111.9(3) ?
C5 C4 S1 N3 . . . . 64.3(4) ?

loop_
_cod_related_entry_id
_cod_related_entry_database
_cod_related_entry_code
1 ChemSpider 4549604
